data_7113177
loop_
_publ_author_name
'Rivard, Eric'
'Steiner, Jochen'
'Fettinger, James C.'
'Giuliani, Jason R.'
'Augustine, Matthew P.'
'Power, Philip P.'

_publ_section_title
;
 Convergent syntheses of [Sn7{C6H3-2,6-(C6H3-2,6-iPr2)2}2]: a cluster with
 a rare pentagonal bipyramidal motif
;
_journal_coden_ASTM CHCOFS
_journal_issue 46
_journal_name_full
;
 Chemical Communications (Cambridge, United Kingdom)
;
_journal_page_first 4919
_journal_page_last 4921
_journal_paper_doi 10.1039/b709446a
_journal_year 2007
_chemical_formula_moiety 'C60 H76 Sn2'
_chemical_formula_sum 'C60 H76 Sn2'
_chemical_formula_weight 1034.59
_chemical_name_common 5
_space_group_IT_number 2
_symmetry_cell_setting triclinic
_symmetry_space_group_name_Hall '-P 1'
_symmetry_space_group_name_H-M 'P -1'
_atom_sites_solution_hydrogens geom
_atom_sites_solution_primary direct
_atom_sites_solution_secondary difmap
_audit_creation_method SHELXL-97
_cell_angle_alpha 110.141(3)
_cell_angle_beta 98.399(3)
_cell_angle_gamma 110.940(3)
_cell_formula_units_Z 1
_cell_length_a 9.2996(16)
_cell_length_b 12.814(2)
_cell_length_c 12.938(2)
_cell_measurement_reflns_used 4763
_cell_measurement_temperature 90(2)
_cell_measurement_theta_max 25.25
_cell_measurement_theta_min 2.46
_cell_volume 1286.6(4)
_computing_cell_refinement 'SAINT (7.23A) (Bruker, 2005)'
_computing_data_collection 'SMART (Version 5.054) (Bruker, 2002)'
_computing_data_reduction 'SAINT (7.23A) (Bruker, 2005)'
_computing_molecular_graphics 'SHELXTL 5.1, XP (Sheldrick, 1994)'
_computing_publication_material SHELXL97
_computing_structure_refinement 'SHELXL-97 (Sheldrick, 1997)'
_computing_structure_solution 'SHELXS-97 (Sheldrick, 1990)'
_diffrn_ambient_temperature 90(2)
_diffrn_measured_fraction_theta_full 1.000
_diffrn_measured_fraction_theta_max 1.000
_diffrn_measurement_device_type 'Bruker SMART1000'
_diffrn_measurement_method '\w and \f'
_diffrn_radiation_monochromator graphite
_diffrn_radiation_source 'fine-focus sealed tube'
_diffrn_radiation_type MoK\a
_diffrn_radiation_wavelength 0.71073
_diffrn_reflns_av_R_equivalents 0.0000
_diffrn_reflns_av_sigmaI/netI 0.0704
_diffrn_reflns_limit_h_max 10
_diffrn_reflns_limit_h_min -11
_diffrn_reflns_limit_k_max 14
_diffrn_reflns_limit_k_min -15
_diffrn_reflns_limit_l_max 15
_diffrn_reflns_limit_l_min 0
_diffrn_reflns_number 4677
_diffrn_reflns_theta_full 25.25
_diffrn_reflns_theta_max 25.25
_diffrn_reflns_theta_min 1.76
_exptl_absorpt_coefficient_mu 1.007
_exptl_absorpt_correction_T_max 0.990
_exptl_absorpt_correction_T_min 0.904
_exptl_absorpt_correction_type multi-scan
_exptl_absorpt_process_details 'TWINABS V1.05 (Sheldrick, 2003)'
_exptl_crystal_colour orange
_exptl_crystal_density_diffrn 1.335
_exptl_crystal_density_method 'not measured'
_exptl_crystal_description block
_exptl_crystal_F_000 536
_exptl_crystal_size_max 0.12
_exptl_crystal_size_mid 0.11
_exptl_crystal_size_min 0.03
_refine_diff_density_max 1.918
_refine_diff_density_min -1.173
_refine_diff_density_rms 0.164
_refine_ls_extinction_method none
_refine_ls_goodness_of_fit_ref 1.081
_refine_ls_hydrogen_treatment mixed
_refine_ls_matrix_type full
_refine_ls_number_parameters 292
_refine_ls_number_reflns 4677
_refine_ls_number_restraints 0
_refine_ls_restrained_S_all 1.081
_refine_ls_R_factor_all 0.0789
_refine_ls_R_factor_gt 0.0554
_refine_ls_shift/su_max 0.001
_refine_ls_shift/su_mean 0.000
_refine_ls_structure_factor_coef Fsqd
_refine_ls_weighting_details 'calc w=1/[\s^2^(Fo^2^)+(0.0997P)^2^+0.9664P] where P=(Fo^2^+2Fc^2^)/3'
_refine_ls_weighting_scheme calc
_refine_ls_wR_factor_gt 0.1576
_refine_ls_wR_factor_ref 0.1658
_reflns_number_gt 3674
_reflns_number_total 4677
_reflns_threshold_expression >2sigma(I)
_cod_duplicate_entry 7102300
_cod_data_source_file b709446a.txt
_cod_data_source_block tw53s
_cod_depositor_comments
;
The following automatic conversions were performed:

'_symmetry_cell_setting' value 'Triclinic' changed to 'triclinic'
according to
/usr/data/users/saulius/automatic-downloads/retrospective/RSC/lib/dictionaries/cif_core.dic
dictionary named 'cif_core.dic' version 2.4.2 from 2011-04-26.

Automatic conversion script
Id: cif_fix_values 2281 2013-09-26 08:29:07Z andrius 
;
_cod_database_code 7113177

loop_
_symmetry_equiv_pos_as_xyz
'x, y, z'
'-x, -y, -z'

loop_
_atom_site_label
_atom_site_type_symbol
_atom_site_fract_x
_atom_site_fract_y
_atom_site_fract_z
_atom_site_U_iso_or_equiv
_atom_site_adp_type
_atom_site_occupancy
_atom_site_symmetry_multiplicity
_atom_site_calc_flag
_atom_site_refinement_flags
Sn1 Sn -0.02170(6) 0.11311(5) 0.57955(4) 0.02101(18) Uani 1 1 d .
H1 H 0.040(10) 0.056(8) 0.452(7) 0.025 Uiso 1 1 d .
C1 C 0.2165(8) 0.2090(6) 0.7153(6) 0.0133(13) Uani 1 1 d .
C2 C 0.3435(9) 0.3064(7) 0.7108(6) 0.0167(16) Uani 1 1 d .
C3 C 0.4840(9) 0.3808(7) 0.8060(7) 0.0190(17) Uani 1 1 d .
H3 H 0.5704 0.4462 0.8027 0.023 Uiso 1 1 calc R
C4 C 0.4992(8) 0.3610(6) 0.9032(5) 0.0146(13) Uani 1 1 d .
H4 H 0.5963 0.4111 0.9662 0.018 Uiso 1 1 calc R
C5 C 0.3732(10) 0.2680(7) 0.9098(7) 0.0213(17) Uani 1 1 d .
H5 H 0.3830 0.2555 0.9782 0.026 Uiso 1 1 calc R
C6 C 0.2313(9) 0.1921(7) 0.8167(6) 0.0155(15) Uani 1 1 d .
C7 C 0.3267(10) 0.3366(7) 0.6091(6) 0.0182(18) Uani 1 1 d .
C8 C 0.3723(9) 0.2819(7) 0.5137(6) 0.0173(16) Uani 1 1 d .
C9 C 0.3563(10) 0.3134(7) 0.4227(7) 0.0251(19) Uani 1 1 d .
H9 H 0.3849 0.2751 0.3572 0.030 Uiso 1 1 calc R
C10 C 0.2991(9) 0.4002(7) 0.4251(7) 0.0214(18) Uani 1 1 d .
H10 H 0.2909 0.4222 0.3622 0.026 Uiso 1 1 calc R
C11 C 0.2539(10) 0.4549(7) 0.5189(7) 0.0235(18) Uani 1 1 d .
H11 H 0.2130 0.5132 0.5196 0.028 Uiso 1 1 calc R
C12 C 0.2681(9) 0.4248(7) 0.6123(6) 0.0186(16) Uani 1 1 d .
C13 C 0.4441(10) 0.1912(7) 0.5127(7) 0.0197(17) Uani 1 1 d .
H13 H 0.3952 0.1464 0.5578 0.024 Uiso 1 1 calc R
C14 C 0.4123(11) 0.0950(8) 0.3914(7) 0.030(2) Uani 1 1 d .
H14A H 0.2958 0.0514 0.3509 0.045 Uiso 1 1 calc R
H14B H 0.4522 0.0355 0.3975 0.045 Uiso 1 1 calc R
H14C H 0.4685 0.1364 0.3481 0.045 Uiso 1 1 calc R
C15 C 0.6281(10) 0.2632(7) 0.5728(7) 0.0230(19) Uani 1 1 d .
H15A H 0.6785 0.3080 0.5299 0.035 Uiso 1 1 calc R
H15B H 0.6731 0.2052 0.5747 0.035 Uiso 1 1 calc R
H15C H 0.6496 0.3223 0.6520 0.035 Uiso 1 1 calc R
C16 C 0.2222(11) 0.4902(8) 0.7166(7) 0.0239(19) Uani 1 1 d .
H16 H 0.2249 0.4486 0.7691 0.029 Uiso 1 1 calc R
C17 C 0.0525(11) 0.4795(8) 0.6827(8) 0.033(2) Uani 1 1 d .
H17A H 0.0411 0.5084 0.6223 0.049 Uiso 1 1 calc R
H17B H 0.0333 0.5302 0.7505 0.049 Uiso 1 1 calc R
H17C H -0.0264 0.3929 0.6532 0.049 Uiso 1 1 calc R
C18 C 0.3468(11) 0.6243(8) 0.7835(8) 0.031(2) Uani 1 1 d .
H18A H 0.4530 0.6279 0.8112 0.046 Uiso 1 1 calc R
H18B H 0.3158 0.6652 0.8497 0.046 Uiso 1 1 calc R
H18C H 0.3518 0.6666 0.7328 0.046 Uiso 1 1 calc R
C19 C 0.0931(9) 0.0984(7) 0.8314(6) 0.0141(17) Uani 1 1 d .
C20 C -0.0234(9) 0.1315(7) 0.8745(6) 0.0160(17) Uani 1 1 d .
C21 C -0.1445(9) 0.0458(7) 0.8931(6) 0.0162(16) Uani 1 1 d .
H21 H -0.2231 0.0676 0.9217 0.019 Uiso 1 1 calc R
C22 C -0.1551(10) -0.0698(7) 0.8716(6) 0.0206(18) Uani 1 1 d .
H22 H -0.2376 -0.1261 0.8874 0.025 Uiso 1 1 calc R
C23 C -0.0428(10) -0.1033(7) 0.8261(6) 0.0182(16) Uani 1 1 d .
H23 H -0.0519 -0.1842 0.8080 0.022 Uiso 1 1 calc R
C24 C 0.0826(9) -0.0198(7) 0.8069(6) 0.0190(17) Uani 1 1 d .
C25 C -0.0121(10) 0.2602(7) 0.9049(7) 0.0211(18) Uani 1 1 d .
H25 H 0.0598 0.2989 0.8650 0.025 Uiso 1 1 calc R
C26 C -0.1780(12) 0.2588(8) 0.8646(8) 0.035(2) Uani 1 1 d .
H26A H -0.2314 0.2010 0.7828 0.052 Uiso 1 1 calc R
H26B H -0.1621 0.3420 0.8749 0.052 Uiso 1 1 calc R
H26C H -0.2456 0.2325 0.9107 0.052 Uiso 1 1 calc R
C27 C 0.0646(12) 0.3408(9) 1.0353(7) 0.033(2) Uani 1 1 d .
H27A H -0.0082 0.3087 1.0761 0.050 Uiso 1 1 calc R
H27B H 0.0832 0.4260 1.0522 0.050 Uiso 1 1 calc R
H27C H 0.1679 0.3392 1.0611 0.050 Uiso 1 1 calc R
C28 C 0.2087(10) -0.0581(7) 0.7606(7) 0.0208(17) Uani 1 1 d .
H28 H 0.2542 -0.0070 0.7195 0.025 Uiso 1 1 calc R
C29 C 0.1357(12) -0.1918(7) 0.6754(8) 0.033(2) Uani 1 1 d .
H29A H 0.1141 -0.2442 0.7168 0.049 Uiso 1 1 calc R
H29B H 0.2112 -0.2060 0.6331 0.049 Uiso 1 1 calc R
H29C H 0.0342 -0.2123 0.6206 0.049 Uiso 1 1 calc R
C30 C 0.3495(11) -0.0303(9) 0.8603(8) 0.033(2) Uani 1 1 d .
H30A H 0.3127 -0.0897 0.8935 0.049 Uiso 1 1 calc R
H30B H 0.3870 0.0538 0.9201 0.049 Uiso 1 1 calc R
H30C H 0.4385 -0.0375 0.8309 0.049 Uiso 1 1 calc R

loop_
_atom_site_aniso_label
_atom_site_aniso_U_11
_atom_site_aniso_U_22
_atom_site_aniso_U_33
_atom_site_aniso_U_23
_atom_site_aniso_U_13
_atom_site_aniso_U_12
Sn1 0.0211(3) 0.0201(3) 0.0140(3) 0.00539(19) -0.00002(19) 0.0049(2)
C1 0.014(3) 0.012(3) 0.011(3) 0.000(2) 0.005(3) 0.007(3)
C2 0.022(4) 0.015(4) 0.015(4) 0.006(3) 0.010(3) 0.008(3)
C3 0.017(4) 0.015(4) 0.022(4) 0.003(3) 0.004(3) 0.008(3)
C4 0.015(4) 0.017(4) 0.004(3) -0.003(3) -0.002(3) 0.006(3)
C5 0.024(4) 0.024(4) 0.016(4) 0.010(3) 0.005(3) 0.011(4)
C6 0.016(4) 0.015(4) 0.015(4) 0.003(3) 0.006(3) 0.008(3)
C7 0.015(4) 0.011(4) 0.015(4) 0.001(3) -0.004(3) -0.001(3)
C8 0.015(4) 0.015(4) 0.014(4) 0.003(3) 0.003(3) 0.001(3)
C9 0.025(5) 0.018(4) 0.017(4) 0.002(3) 0.004(3) 0.000(4)
C10 0.017(4) 0.025(4) 0.012(4) 0.010(3) -0.004(3) -0.001(3)
C11 0.020(4) 0.017(4) 0.026(4) 0.008(3) -0.001(3) 0.004(3)
C12 0.015(4) 0.018(4) 0.015(4) 0.005(3) 0.000(3) 0.003(3)
C13 0.023(4) 0.018(4) 0.020(4) 0.008(3) 0.008(3) 0.010(4)
C14 0.040(5) 0.024(4) 0.021(4) 0.008(4) 0.010(4) 0.009(4)
C15 0.026(4) 0.023(4) 0.021(4) 0.007(3) 0.005(3) 0.014(4)
C16 0.036(5) 0.020(4) 0.018(4) 0.008(3) 0.005(4) 0.016(4)
C17 0.032(5) 0.020(4) 0.039(5) 0.004(4) 0.011(4) 0.012(4)
C18 0.036(5) 0.029(5) 0.017(4) 0.000(4) 0.000(4) 0.016(4)
C19 0.014(4) 0.017(4) 0.005(3) 0.004(3) 0.000(3) 0.002(3)
C20 0.021(4) 0.021(4) 0.008(3) 0.005(3) 0.002(3) 0.012(3)
C21 0.014(4) 0.018(4) 0.012(4) 0.003(3) 0.004(3) 0.004(3)
C22 0.031(5) 0.020(4) 0.011(4) 0.007(3) 0.008(3) 0.011(4)
C23 0.027(4) 0.014(4) 0.008(3) 0.003(3) 0.003(3) 0.005(3)
C24 0.022(4) 0.024(4) 0.006(3) 0.004(3) 0.001(3) 0.008(3)
C25 0.024(4) 0.020(4) 0.020(4) 0.010(3) 0.008(3) 0.009(3)
C26 0.044(6) 0.029(5) 0.037(5) 0.010(4) 0.012(4) 0.028(4)
C27 0.045(6) 0.022(5) 0.023(5) 0.001(3) 0.007(4) 0.015(4)
C28 0.035(5) 0.015(4) 0.017(4) 0.008(3) 0.010(4) 0.014(4)
C29 0.048(6) 0.018(4) 0.035(5) 0.007(4) 0.018(4) 0.020(4)
C30 0.032(5) 0.037(5) 0.027(5) 0.007(4) 0.008(4) 0.018(4)

loop_
_atom_type_symbol
_atom_type_description
_atom_type_scat_dispersion_real
_atom_type_scat_dispersion_imag
_atom_type_scat_source
C C 0.0033 0.0016 'International Tables Vol C Tables 4.2.6.8 and 6.1.1.4'
H H 0.0000 0.0000 'International Tables Vol C Tables 4.2.6.8 and 6.1.1.4'
Sn Sn -0.6537 1.4246 'International Tables Vol C Tables 4.2.6.8 and 6.1.1.4'

loop_
_geom_angle_atom_site_label_1
_geom_angle_atom_site_label_2
_geom_angle_atom_site_label_3
_geom_angle
_geom_angle_site_symmetry_1
_geom_angle_site_symmetry_3
H1 Sn1 C1 94(3) 2_556 .
H1 Sn1 Sn1 33(2) 2_556 2_556
C1 Sn1 Sn1 98.11(15) . 2_556
H1 Sn1 H1 70(3) 2_556 .
C1 Sn1 H1 99(3) . .
Sn1 Sn1 H1 37(2) 2_556 .
C6 C1 C2 118.9(6) . .
C6 C1 Sn1 120.4(5) . .
C2 C1 Sn1 119.3(5) . .
C3 C2 C1 119.3(7) . .
C3 C2 C7 119.6(7) . .
C1 C2 C7 120.9(7) . .
C4 C3 C2 121.3(7) . .
C4 C3 H3 119.4 . .
C2 C3 H3 119.4 . .
C3 C4 C5 119.8(6) . .
C3 C4 H4 120.1 . .
C5 C4 H4 120.1 . .
C4 C5 C6 120.6(7) . .
C4 C5 H5 119.7 . .
C6 C5 H5 119.7 . .
C5 C6 C1 120.1(7) . .
C5 C6 C19 118.4(7) . .
C1 C6 C19 121.3(6) . .
C8 C7 C12 120.2(7) . .
C8 C7 C2 121.3(7) . .
C12 C7 C2 118.5(7) . .
C9 C8 C7 119.3(7) . .
C9 C8 C13 120.4(7) . .
C7 C8 C13 120.3(7) . .
C8 C9 C10 121.0(8) . .
C8 C9 H9 119.5 . .
C10 C9 H9 119.5 . .
C11 C10 C9 120.2(7) . .
C11 C10 H10 119.9 . .
C9 C10 H10 119.9 . .
C10 C11 C12 120.3(8) . .
C10 C11 H11 119.9 . .
C12 C11 H11 119.9 . .
C11 C12 C7 119.1(7) . .
C11 C12 C16 119.0(7) . .
C7 C12 C16 122.0(7) . .
C14 C13 C8 113.8(7) . .
C14 C13 C15 108.8(7) . .
C8 C13 C15 109.7(6) . .
C14 C13 H13 108.1 . .
C8 C13 H13 108.1 . .
C15 C13 H13 108.1 . .
C13 C14 H14A 109.5 . .
C13 C14 H14B 109.5 . .
H14A C14 H14B 109.5 . .
C13 C14 H14C 109.5 . .
H14A C14 H14C 109.5 . .
H14B C14 H14C 109.5 . .
C13 C15 H15A 109.5 . .
C13 C15 H15B 109.5 . .
H15A C15 H15B 109.5 . .
C13 C15 H15C 109.5 . .
H15A C15 H15C 109.5 . .
H15B C15 H15C 109.5 . .
C17 C16 C18 111.5(7) . .
C17 C16 C12 112.5(7) . .
C18 C16 C12 110.3(7) . .
C17 C16 H16 107.4 . .
C18 C16 H16 107.4 . .
C12 C16 H16 107.4 . .
C16 C17 H17A 109.5 . .
C16 C17 H17B 109.5 . .
H17A C17 H17B 109.5 . .
C16 C17 H17C 109.5 . .
H17A C17 H17C 109.5 . .
H17B C17 H17C 109.5 . .
C16 C18 H18A 109.5 . .
C16 C18 H18B 109.5 . .
H18A C18 H18B 109.5 . .
C16 C18 H18C 109.5 . .
H18A C18 H18C 109.5 . .
H18B C18 H18C 109.5 . .
C24 C19 C20 120.0(7) . .
C24 C19 C6 120.2(7) . .
C20 C19 C6 119.7(6) . .
C21 C20 C19 118.7(7) . .
C21 C20 C25 120.2(7) . .
C19 C20 C25 121.0(7) . .
C22 C21 C20 122.2(7) . .
C22 C21 H21 118.9 . .
C20 C21 H21 118.9 . .
C21 C22 C23 119.0(7) . .
C21 C22 H22 120.5 . .
C23 C22 H22 120.5 . .
C24 C23 C22 121.0(7) . .
C24 C23 H23 119.5 . .
C22 C23 H23 119.5 . .
C23 C24 C19 119.1(7) . .
C23 C24 C28 119.8(7) . .
C19 C24 C28 121.1(7) . .
C20 C25 C27 110.6(7) . .
C20 C25 C26 112.8(7) . .
C27 C25 C26 109.6(7) . .
C20 C25 H25 107.9 . .
C27 C25 H25 107.9 . .
C26 C25 H25 107.9 . .
C25 C26 H26A 109.5 . .
C25 C26 H26B 109.5 . .
H26A C26 H26B 109.5 . .
C25 C26 H26C 109.5 . .
H26A C26 H26C 109.5 . .
H26B C26 H26C 109.5 . .
C25 C27 H27A 109.5 . .
C25 C27 H27B 109.5 . .
H27A C27 H27B 109.5 . .
C25 C27 H27C 109.5 . .
H27A C27 H27C 109.5 . .
H27B C27 H27C 109.5 . .
C29 C28 C30 110.2(7) . .
C29 C28 C24 112.6(7) . .
C30 C28 C24 111.1(7) . .
C29 C28 H28 107.6 . .
C30 C28 H28 107.6 . .
C24 C28 H28 107.6 . .
C28 C29 H29A 109.5 . .
C28 C29 H29B 109.5 . .
H29A C29 H29B 109.5 . .
C28 C29 H29C 109.5 . .
H29A C29 H29C 109.5 . .
H29B C29 H29C 109.5 . .
C28 C30 H30A 109.5 . .
C28 C30 H30B 109.5 . .
H30A C30 H30B 109.5 . .
C28 C30 H30C 109.5 . .
H30A C30 H30C 109.5 . .
H30B C30 H30C 109.5 . .

loop_
_geom_bond_atom_site_label_1
_geom_bond_atom_site_label_2
_geom_bond_distance
_geom_bond_site_symmetry_2
Sn1 H1 1.99(8) 2_556
Sn1 C1 2.221(6) .
Sn1 Sn1 3.1260(11) 2_556
Sn1 H1 1.82(8) .
C1 C6 1.397(10) .
C1 C2 1.405(10) .
C2 C3 1.402(10) .
C2 C7 1.496(10) .
C3 C4 1.364(11) .
C3 H3 0.9500 .
C4 C5 1.379(11) .
C4 H4 0.9500 .
C5 C6 1.396(11) .
C5 H5 0.9500 .
C6 C19 1.502(10) .
C7 C8 1.401(10) .
C7 C12 1.411(11) .
C8 C9 1.375(11) .
C8 C13 1.531(11) .
C9 C10 1.388(12) .
C9 H9 0.9500 .
C10 C11 1.383(12) .
C10 H10 0.9500 .
C11 C12 1.392(11) .
C11 H11 0.9500 .
C12 C16 1.533(11) .
C13 C14 1.530(11) .
C13 C15 1.540(11) .
C13 H13 1.0000 .
C14 H14A 0.9800 .
C14 H14B 0.9800 .
C14 H14C 0.9800 .
C15 H15A 0.9800 .
C15 H15B 0.9800 .
C15 H15C 0.9800 .
C16 C17 1.517(13) .
C16 C18 1.518(12) .
C16 H16 1.0000 .
C17 H17A 0.9800 .
C17 H17B 0.9800 .
C17 H17C 0.9800 .
C18 H18A 0.9800 .
C18 H18B 0.9800 .
C18 H18C 0.9800 .
C19 C24 1.399(11) .
C19 C20 1.417(10) .
C20 C21 1.382(10) .
C20 C25 1.517(11) .
C21 C22 1.373(11) .
C21 H21 0.9500 .
C22 C23 1.395(11) .
C22 H22 0.9500 .
C23 C24 1.394(11) .
C23 H23 0.9500 .
C24 C28 1.545(11) .
C25 C27 1.530(11) .
C25 C26 1.546(12) .
C25 H25 1.0000 .
C26 H26A 0.9800 .
C26 H26B 0.9800 .
C26 H26C 0.9800 .
C27 H27A 0.9800 .
C27 H27B 0.9800 .
C27 H27C 0.9800 .
C28 C29 1.504(11) .
C28 C30 1.537(12) .
C28 H28 1.0000 .
C29 H29A 0.9800 .
C29 H29B 0.9800 .
C29 H29C 0.9800 .
C30 H30A 0.9800 .
C30 H30B 0.9800 .
C30 H30C 0.9800 .
